data_7042385
loop_
_publ_author_name
'P\'erez, Damaris E'
'Smeltz, Jessica L.'
'Sommer, Roger D.'
'Boyle, Paul D.'
'Ison, Elon A.'

_publ_section_title
;
 Cationic rhenium(iii) complexes: synthesis, characterization, and
 reactivity for hydrosilylation of aldehydes.
;
_journal_issue 14
_journal_name_full 'Dalton transactions (Cambridge, England : 2003)'
_journal_page_first 4609
_journal_page_last 4616
_journal_paper_doi 10.1039/c7dt00271h
_journal_volume 46
_journal_year 2017
_chemical_formula_sum 'C55 H31 B Cl2 F34 N5 O Re'
_chemical_formula_weight 1691.76
_chemical_name_systematic
; 
 ? 
;
_space_group_IT_number 14
_symmetry_cell_setting monoclinic
_symmetry_space_group_name_Hall '-P 2ybc'
_symmetry_space_group_name_H-M 'P 1 21/c 1'
_atom_sites_solution_hydrogens geom
_atom_sites_solution_primary direct
_atom_sites_solution_secondary difmap
_audit_creation_method SHELXL-97
_audit_update_record
;
2017-01-22 deposited with the CCDC.
2017-03-08 downloaded from the CCDC.
;
_cell_angle_alpha 90.00
_cell_angle_beta 94.471(9)
_cell_angle_gamma 90.00
_cell_formula_units_Z 4
_cell_length_a 9.777(2)
_cell_length_b 16.855(4)
_cell_length_c 36.649(8)
_cell_measurement_reflns_used 9952
_cell_measurement_temperature 110
_cell_measurement_theta_max 27.13
_cell_measurement_theta_min 2.41
_cell_volume 6021(2)
_computing_cell_refinement SAINT
_computing_data_collection Apex2
_computing_data_reduction SAINT
_computing_molecular_graphics NRCVAX
_computing_publication_material cif2tables.py
_computing_structure_refinement XL
_computing_structure_solution XS
_diffrn_ambient_temperature 110
_diffrn_measured_fraction_theta_full 0.992
_diffrn_measured_fraction_theta_max 0.953
_diffrn_measurement_device_type 'Bruker-Nonius Kappa Axis X8 Apex2'
_diffrn_measurement_method 'omega and phi scans'
_diffrn_radiation_monochromator graphite
_diffrn_radiation_source 'fine-focus sealed tube'
_diffrn_radiation_type MoK\a
_diffrn_radiation_wavelength 0.71073
_diffrn_reflns_av_R_equivalents 0.0446
_diffrn_reflns_av_sigmaI/netI 0.0700
_diffrn_reflns_limit_h_max 14
_diffrn_reflns_limit_h_min -14
_diffrn_reflns_limit_k_max 23
_diffrn_reflns_limit_k_min -23
_diffrn_reflns_limit_l_max 52
_diffrn_reflns_limit_l_min -52
_diffrn_reflns_number 97273
_diffrn_reflns_theta_full 30.41
_diffrn_reflns_theta_max 31.64
_diffrn_reflns_theta_min 2.09
_exptl_absorpt_coefficient_mu 2.259
_exptl_absorpt_correction_T_max 0.8295
_exptl_absorpt_correction_T_min 0.4721
_exptl_absorpt_correction_type multi-scan
_exptl_absorpt_process_details SADABS
_exptl_crystal_colour orange
_exptl_crystal_density_diffrn 1.866
_exptl_crystal_density_method 'not measured'
_exptl_crystal_description prism
_exptl_crystal_F_000 3296
_exptl_crystal_size_max 0.39
_exptl_crystal_size_mid 0.13
_exptl_crystal_size_min 0.09
_refine_diff_density_max 1.571
_refine_diff_density_min -1.657
_refine_diff_density_rms 0.134
_refine_ls_extinction_method none
_refine_ls_goodness_of_fit_ref 1.030
_refine_ls_hydrogen_treatment constr
_refine_ls_matrix_type full
_refine_ls_number_parameters 895
_refine_ls_number_reflns 19314
_refine_ls_number_restraints 0
_refine_ls_restrained_S_all 1.030
_refine_ls_R_factor_all 0.0907
_refine_ls_R_factor_gt 0.0509
_refine_ls_shift/su_max 0.001
_refine_ls_shift/su_mean 0.000
_refine_ls_structure_factor_coef Fsqd
_refine_ls_weighting_details 'calc w=1/[\s^2^(Fo^2^)+(0.0524P)^2^+8.3576P] where P=(Fo^2^+2Fc^2^)/3'
_refine_ls_weighting_scheme calc
_refine_ls_wR_factor_gt 0.1101
_refine_ls_wR_factor_ref 0.1242
_reflns_number_gt 12987
_reflns_number_total 19314
_reflns_threshold_expression >2sigma(I)
_cod_data_source_file c7dt00271h2.cif
_cod_data_source_block x12044
_cod_depositor_comments 'Adding full bibliography for 7042384--7042386.cif.'
_cod_original_sg_symbol_H-M 'P 21/c'
_cod_database_code 7042385

loop_
_symmetry_equiv_pos_as_xyz
'x, y, z'
'-x, y+1/2, -z+1/2'
'-x, -y, -z'
'x, -y-1/2, z-1/2'

loop_
_atom_site_label
_atom_site_type_symbol
_atom_site_fract_x
_atom_site_fract_y
_atom_site_fract_z
_atom_site_U_iso_or_equiv
_atom_site_adp_type
_atom_site_occupancy
_atom_site_symmetry_multiplicity
_atom_site_calc_flag
_atom_site_refinement_flags
Re1 Re 0.707117(15) 0.687237(10) 0.121710(4) 0.02466(5) Uani 1 1 d .
C1 C 0.8564(4) 0.7559(2) 0.12944(11) 0.0295(9) Uani 1 1 d .
O1 O 0.9523(3) 0.79695(18) 0.13389(9) 0.0401(8) Uani 1 1 d .
N1 N 0.7563(3) 0.6532(2) 0.07413(9) 0.0265(7) Uani 1 1 d .
N2 N 0.5479(3) 0.5947(2) 0.11019(9) 0.0269(7) Uani 1 1 d .
N3 N 0.7790(3) 0.6064(2) 0.15512(10) 0.0327(8) Uani 1 1 d .
N4 N 0.5846(3) 0.7764(2) 0.09170(9) 0.0251(7) Uani 1 1 d .
N5 N 0.5937(4) 0.7360(2) 0.16330(10) 0.0393(9) Uani 1 1 d .
C2 C 0.8576(4) 0.6887(2) 0.05427(11) 0.0256(8) Uani 1 1 d .
C3 C 0.9970(4) 0.6826(3) 0.06557(12) 0.0314(9) Uani 1 1 d .
C4 C 1.0947(4) 0.7223(3) 0.04817(12) 0.0309(9) Uani 1 1 d .
C5 C 1.0589(4) 0.7692(2) 0.01821(11) 0.0260(8) Uani 1 1 d .
C6 C 0.9230(4) 0.7757(2) 0.00577(10) 0.0258(8) Uani 1 1 d .
C7 C 0.8250(4) 0.7352(2) 0.02372(10) 0.0242(8) Uani 1 1 d .
F3 F 1.0373(2) 0.63852(17) 0.09488(7) 0.0423(7) Uani 1 1 d .
F4 F 1.2288(2) 0.71638(18) 0.06011(8) 0.0467(7) Uani 1 1 d .
F5 F 1.1542(2) 0.80975(14) 0.00153(7) 0.0339(6) Uani 1 1 d .
F6 F 0.8869(2) 0.82250(15) -0.02269(6) 0.0335(6) Uani 1 1 d .
F7 F 0.6924(2) 0.74475(15) 0.01157(6) 0.0334(6) Uani 1 1 d .
C8 C 0.6741(4) 0.5908(3) 0.05446(12) 0.0325(9) Uani 1 1 d .
H8A H 0.7208 0.5390 0.0579 0.039 Uiso 1 1 calc R
H8B H 0.6644 0.6030 0.0280 0.039 Uiso 1 1 calc R
C9 C 0.5335(4) 0.5871(3) 0.06931(11) 0.0340(10) Uani 1 1 d .
H9A H 0.4751 0.6305 0.0586 0.041 Uiso 1 1 calc R
H9B H 0.4888 0.5360 0.0624 0.041 Uiso 1 1 calc R
C10 C 0.4103(4) 0.6109(3) 0.12296(13) 0.0402(11) Uani 1 1 d .
H10A H 0.3468 0.5687 0.1144 0.060 Uiso 1 1 calc R
H10B H 0.3766 0.6620 0.1132 0.060 Uiso 1 1 calc R
H10C H 0.4167 0.6127 0.1498 0.060 Uiso 1 1 calc R
C11 C 0.6049(5) 0.5194(3) 0.12699(14) 0.0418(11) Uani 1 1 d .
H11A H 0.6652 0.4932 0.1102 0.050 Uiso 1 1 calc R
H11B H 0.5294 0.4826 0.1317 0.050 Uiso 1 1 calc R
C12 C 0.6861(5) 0.5404(3) 0.16263(13) 0.0390(11) Uani 1 1 d .
H12A H 0.6232 0.5566 0.1812 0.047 Uiso 1 1 calc R
H12B H 0.7397 0.4939 0.1721 0.047 Uiso 1 1 calc R
C13 C 0.9147(4) 0.5987(2) 0.17168(11) 0.0266(8) Uani 1 1 d .
C14 C 0.9716(4) 0.6497(3) 0.19795(11) 0.0308(9) Uani 1 1 d .
C15 C 1.1067(5) 0.6418(3) 0.21233(12) 0.0395(11) Uani 1 1 d .
C16 C 1.1863(4) 0.5808(3) 0.20084(12) 0.0420(12) Uani 1 1 d .
C17 C 1.1330(5) 0.5285(3) 0.17488(12) 0.0401(11) Uani 1 1 d .
C18 C 0.9977(5) 0.5381(3) 0.16064(11) 0.0333(10) Uani 1 1 d .
F14 F 0.8975(3) 0.70986(16) 0.21007(7) 0.0426(7) Uani 1 1 d .
F15 F 1.1577(3) 0.6920(2) 0.23813(9) 0.0629(9) Uani 1 1 d .
F16 F 1.3161(3) 0.5737(2) 0.21510(8) 0.0645(10) Uani 1 1 d .
F17 F 1.2100(3) 0.46943(19) 0.16365(8) 0.0573(8) Uani 1 1 d .
F18 F 0.9497(3) 0.48692(16) 0.13512(7) 0.0461(7) Uani 1 1 d .
C19 C 0.5239(4) 0.8166(3) 0.07155(12) 0.0285(9) Uani 1 1 d .
C20 C 0.4507(4) 0.8691(3) 0.04534(13) 0.0358(10) Uani 1 1 d .
H20A H 0.4648 0.9243 0.0532 0.054 Uiso 1 1 calc R
H20B H 0.3525 0.8566 0.0440 0.054 Uiso 1 1 calc R
H20C H 0.4854 0.8618 0.0212 0.054 Uiso 1 1 calc R
C21 C 0.5479(5) 0.7624(3) 0.18803(13) 0.0389(11) Uani 1 1 d .
C22 C 0.4672(10) 0.7964(4) 0.21509(19) 0.104(3) Uani 1 1 d .
H22A H 0.5276 0.8239 0.2336 0.156 Uiso 1 1 calc R
H22B H 0.4174 0.7542 0.2268 0.156 Uiso 1 1 calc R
H22C H 0.4015 0.8342 0.2034 0.156 Uiso 1 1 calc R
B1 B 0.9522(4) 0.2167(3) 0.13141(12) 0.0219(8) Uani 1 1 d .
C23 C 0.9383(4) 0.2788(2) 0.09730(10) 0.0227(8) Uani 1 1 d .
C24 C 0.8138(4) 0.2894(2) 0.07628(10) 0.0239(8) Uani 1 1 d .
H24 H 0.7396 0.2549 0.0803 0.029 Uiso 1 1 calc R
C25 C 0.7937(4) 0.3483(3) 0.04977(11) 0.0274(8) Uani 1 1 d .
C26 C 0.8990(4) 0.3984(2) 0.04202(11) 0.0292(9) Uani 1 1 d .
H26 H 0.8865 0.4378 0.0235 0.035 Uiso 1 1 calc R
C27 C 1.0247(4) 0.3891(2) 0.06230(11) 0.0266(8) Uani 1 1 d .
C28 C 1.0429(4) 0.3321(2) 0.08954(10) 0.0234(8) Uani 1 1 d .
H28 H 1.1289 0.3289 0.1034 0.028 Uiso 1 1 calc R
C29 C 0.6539(5) 0.3571(3) 0.03028(12) 0.0342(10) Uani 1 1 d .
F29A F 0.6105(3) 0.29250(17) 0.01262(9) 0.0519(8) Uani 1 1 d .
F29B F 0.5589(3) 0.3750(2) 0.05314(8) 0.0676(10) Uani 1 1 d .
F29C F 0.6475(3) 0.4160(2) 0.00586(9) 0.0685(10) Uani 1 1 d .
C30 C 1.1414(5) 0.4408(3) 0.05423(12) 0.0360(10) Uani 1 1 d .
F30A F 1.1035(4) 0.5148(2) 0.04534(13) 0.0937(14) Uani 1 1 d .
F30B F 1.2347(4) 0.4497(3) 0.08099(10) 0.0985(16) Uani 1 1 d .
F30C F 1.2028(4) 0.4185(2) 0.02603(12) 0.114(2) Uani 1 1 d .
C31 C 1.1093(4) 0.1846(2) 0.14142(10) 0.0230(7) Uani 1 1 d .
C32 C 1.1545(4) 0.1557(2) 0.17585(11) 0.0267(8) Uani 1 1 d .
H32 H 1.0961 0.1602 0.1953 0.032 Uiso 1 1 calc R
C33 C 1.2828(4) 0.1204(2) 0.18271(11) 0.0291(9) Uani 1 1 d .
C34 C 1.3703(4) 0.1130(3) 0.15537(11) 0.0291(9) Uani 1 1 d .
H34 H 1.4585 0.0898 0.1602 0.035 Uiso 1 1 calc R
C35 C 1.3279(4) 0.1398(2) 0.12061(11) 0.0263(8) Uani 1 1 d .
C36 C 1.1992(4) 0.1747(2) 0.11387(11) 0.0249(8) Uani 1 1 d .
H36 H 1.1715 0.1922 0.0898 0.030 Uiso 1 1 calc R
C37 C 1.3259(5) 0.0891(3) 0.22010(13) 0.0424(12) Uani 1 1 d .
F37A F 1.2478(5) 0.1056(3) 0.24492(8) 0.127(2) Uani 1 1 d .
F37B F 1.3348(5) 0.0105(2) 0.22022(9) 0.0853(12) Uani 1 1 d .
F37C F 1.4529(4) 0.1092(3) 0.23106(11) 0.1080(17) Uani 1 1 d .
C38 C 1.4206(4) 0.1303(3) 0.09036(13) 0.0382(11) Uani 1 1 d .
F38A F 1.5448(3) 0.1568(2) 0.09875(9) 0.0647(9) Uani 1 1 d .
F38B F 1.4439(5) 0.0540(3) 0.08355(13) 0.1107(18) Uani 1 1 d .
F38C F 1.3760(4) 0.1598(4) 0.06002(9) 0.143(3) Uani 1 1 d .
C39 C 0.8859(4) 0.2653(2) 0.16443(10) 0.0221(8) Uani 1 1 d .
C40 C 0.9643(4) 0.3072(2) 0.19177(10) 0.0242(8) Uani 1 1 d .
H40 H 1.0615 0.3035 0.1929 0.029 Uiso 1 1 calc R
C41 C 0.9037(4) 0.3539(2) 0.21723(10) 0.0269(8) Uani 1 1 d .
C42 C 0.7624(4) 0.3629(2) 0.21566(11) 0.0269(8) Uani 1 1 d .
H42 H 0.7211 0.3953 0.2329 0.032 Uiso 1 1 calc R
C43 C 0.6833(4) 0.3239(2) 0.18861(11) 0.0241(8) Uani 1 1 d .
C44 C 0.7437(4) 0.2745(2) 0.16396(10) 0.0252(8) Uani 1 1 d .
H44 H 0.6864 0.2462 0.1463 0.030 Uiso 1 1 calc R
C45 C 0.9896(5) 0.3951(3) 0.24722(12) 0.0348(10) Uani 1 1 d .
F45A F 1.1222(3) 0.3821(2) 0.24544(8) 0.0655(10) Uani 1 1 d .
F45B F 0.9721(3) 0.47377(18) 0.24625(8) 0.0554(8) Uani 1 1 d .
F45C F 0.9570(3) 0.37283(18) 0.28023(7) 0.0516(8) Uani 1 1 d .
C46 C 0.5301(4) 0.3334(3) 0.18522(12) 0.0316(9) Uani 1 1 d .
F46A F 0.4784(3) 0.33795(18) 0.15045(8) 0.0471(7) Uani 1 1 d .
F46B F 0.4898(3) 0.39861(16) 0.20210(8) 0.0495(7) Uani 1 1 d .
F46C F 0.4662(3) 0.27240(17) 0.20002(8) 0.0469(7) Uani 1 1 d .
C47 C 0.8679(3) 0.1338(2) 0.12195(10) 0.0219(8) Uani 1 1 d .
C48 C 0.8172(4) 0.0881(2) 0.14934(10) 0.0221(8) Uani 1 1 d .
H48 H 0.8221 0.1084 0.1736 0.027 Uiso 1 1 calc R
C49 C 0.7601(4) 0.0140(2) 0.14269(11) 0.0230(8) Uani 1 1 d .
C50 C 0.7510(4) -0.0177(2) 0.10753(11) 0.0235(8) Uani 1 1 d .
H50 H 0.7126 -0.0688 0.1029 0.028 Uiso 1 1 calc R
C51 C 0.7991(4) 0.0268(2) 0.07953(10) 0.0240(8) Uani 1 1 d .
C52 C 0.8568(4) 0.1012(2) 0.08667(11) 0.0238(8) Uani 1 1 d .
H52 H 0.8896 0.1307 0.0671 0.029 Uiso 1 1 calc R
C53 C 0.7075(4) -0.0345(3) 0.17291(11) 0.0293(9) Uani 1 1 d .
F53A F 0.7745(3) -0.10176(16) 0.17884(7) 0.0466(7) Uani 1 1 d .
F53B F 0.7105(4) 0.00323(17) 0.20480(8) 0.0604(9) Uani 1 1 d .
F53C F 0.5756(3) -0.0559(2) 0.16514(9) 0.0603(9) Uani 1 1 d .
C54 C 0.7812(4) -0.0028(3) 0.04115(12) 0.0319(9) Uani 1 1 d .
F54A F 0.6646(3) 0.02410(17) 0.02328(7) 0.0476(7) Uani 1 1 d .
F54B F 0.7719(3) -0.08225(15) 0.03925(7) 0.0401(6) Uani 1 1 d .
F54C F 0.8818(3) 0.01877(17) 0.02059(7) 0.0501(8) Uani 1 1 d .
C1X C 0.1462(6) 0.9431(4) 0.1212(2) 0.079(2) Uani 1 1 d .
H1X1 H 0.0600 0.9246 0.1309 0.095 Uiso 1 1 calc R
H1X2 H 0.1681 0.9963 0.1316 0.095 Uiso 1 1 calc R
Cl1X Cl 0.12453(16) 0.94941(12) 0.07401(6) 0.0870(6) Uani 1 1 d .
Cl2X Cl 0.2811(2) 0.8762(2) 0.13455(6) 0.1392(11) Uani 1 1 d .

loop_
_atom_site_aniso_label
_atom_site_aniso_U_11
_atom_site_aniso_U_22
_atom_site_aniso_U_33
_atom_site_aniso_U_23
_atom_site_aniso_U_13
_atom_site_aniso_U_12
Re1 0.02228(7) 0.02352(9) 0.02752(8) 0.00084(7) -0.00228(5) -0.00443(7)
C1 0.038(2) 0.021(2) 0.029(2) 0.0026(17) 0.0007(17) -0.0052(18)
O1 0.0384(17) 0.0329(18) 0.048(2) -0.0026(15) -0.0024(15) -0.0154(14)
N1 0.0226(15) 0.0228(17) 0.0341(19) 0.0006(15) 0.0031(14) -0.0021(14)
N2 0.0243(16) 0.0301(19) 0.0258(17) -0.0011(14) -0.0012(13) -0.0083(14)
N3 0.0310(18) 0.0276(19) 0.037(2) 0.0070(16) -0.0095(15) -0.0098(15)
N4 0.0255(16) 0.0241(18) 0.0257(17) 0.0004(14) 0.0013(13) -0.0010(14)
N5 0.060(3) 0.036(2) 0.0226(18) -0.0015(16) 0.0092(18) 0.0004(19)
C2 0.0230(17) 0.0219(19) 0.032(2) -0.0022(17) 0.0054(15) 0.0006(16)
C3 0.0274(19) 0.033(2) 0.034(2) 0.0107(19) 0.0035(17) 0.0050(18)
C4 0.0197(18) 0.037(2) 0.036(2) 0.005(2) 0.0020(16) 0.0029(17)
C5 0.0243(18) 0.027(2) 0.028(2) -0.0003(17) 0.0065(15) -0.0017(16)
C6 0.0290(19) 0.029(2) 0.0193(18) -0.0040(16) 0.0013(15) 0.0028(17)
C7 0.0198(17) 0.027(2) 0.0252(19) -0.0066(16) -0.0009(14) 0.0019(15)
F3 0.0290(13) 0.0509(17) 0.0474(16) 0.0224(14) 0.0060(11) 0.0096(12)
F4 0.0198(12) 0.070(2) 0.0497(17) 0.0196(15) 0.0002(11) 0.0038(12)
F5 0.0270(12) 0.0430(15) 0.0323(13) 0.0040(11) 0.0059(10) -0.0061(11)
F6 0.0342(13) 0.0425(16) 0.0236(12) 0.0072(11) 0.0010(10) 0.0035(11)
F7 0.0205(11) 0.0456(16) 0.0331(13) -0.0023(12) -0.0040(9) -0.0001(10)
C8 0.034(2) 0.027(2) 0.038(2) -0.0047(19) 0.0078(18) -0.0048(18)
C9 0.035(2) 0.038(3) 0.029(2) -0.0033(19) 0.0024(18) -0.0121(19)
C10 0.031(2) 0.050(3) 0.040(3) 0.000(2) 0.0027(19) -0.016(2)
C11 0.042(2) 0.030(3) 0.052(3) 0.012(2) -0.009(2) -0.011(2)
C12 0.040(2) 0.031(2) 0.044(3) 0.015(2) -0.012(2) -0.014(2)
C13 0.0288(19) 0.028(2) 0.0226(19) 0.0021(16) -0.0023(16) -0.0038(17)
C14 0.031(2) 0.033(2) 0.029(2) -0.0043(18) 0.0045(17) -0.0055(18)
C15 0.034(2) 0.054(3) 0.029(2) -0.008(2) -0.0058(18) -0.012(2)
C16 0.023(2) 0.071(4) 0.031(2) 0.003(2) 0.0005(17) 0.000(2)
C17 0.043(3) 0.047(3) 0.031(2) 0.006(2) 0.009(2) 0.017(2)
C18 0.044(2) 0.032(2) 0.022(2) -0.0008(17) -0.0040(18) 0.000(2)
F14 0.0427(15) 0.0406(15) 0.0455(16) -0.0167(13) 0.0093(12) -0.0008(12)
F15 0.0512(18) 0.082(3) 0.0518(19) -0.0274(17) -0.0170(15) -0.0153(16)
F16 0.0264(14) 0.112(3) 0.0543(19) 0.0139(19) -0.0050(12) 0.0043(16)
F17 0.0635(19) 0.057(2) 0.0528(18) 0.0063(15) 0.0133(15) 0.0307(16)
F18 0.0710(19) 0.0331(15) 0.0323(14) -0.0093(12) -0.0081(13) 0.0037(14)
C19 0.0228(18) 0.029(2) 0.034(2) -0.0046(19) 0.0018(16) -0.0056(17)
C20 0.029(2) 0.031(2) 0.045(3) 0.005(2) -0.0081(19) -0.0015(18)
C21 0.047(3) 0.030(2) 0.040(3) 0.001(2) 0.006(2) -0.007(2)
C22 0.171(8) 0.088(5) 0.064(4) 0.023(4) 0.079(5) 0.054(5)
B1 0.0197(18) 0.026(2) 0.020(2) -0.0004(17) 0.0012(15) -0.0001(17)
C23 0.0247(17) 0.022(2) 0.0220(18) -0.0030(15) 0.0027(15) -0.0006(15)
C24 0.0266(18) 0.0213(19) 0.0235(19) -0.0016(15) 0.0007(15) -0.0009(15)
C25 0.034(2) 0.026(2) 0.0221(19) -0.0038(16) -0.0007(16) 0.0025(18)
C26 0.042(2) 0.025(2) 0.0214(19) 0.0023(16) 0.0042(17) 0.0006(18)
C27 0.033(2) 0.024(2) 0.0242(19) -0.0041(16) 0.0060(16) -0.0032(17)
C28 0.0251(18) 0.023(2) 0.0223(18) -0.0060(15) 0.0015(15) -0.0041(15)
C29 0.039(2) 0.033(3) 0.029(2) 0.0007(19) -0.0077(19) 0.005(2)
F29A 0.0384(15) 0.0432(17) 0.070(2) -0.0177(15) -0.0196(14) 0.0041(13)
F29B 0.0392(16) 0.110(3) 0.0526(19) -0.0127(19) -0.0050(14) 0.0341(17)
F29C 0.070(2) 0.060(2) 0.069(2) 0.0305(18) -0.0367(17) -0.0093(17)
C30 0.047(3) 0.028(2) 0.033(2) -0.0060(19) 0.006(2) -0.007(2)
F30A 0.079(3) 0.040(2) 0.167(4) 0.032(2) 0.042(3) -0.0115(18)
F30B 0.090(3) 0.125(4) 0.075(2) 0.050(2) -0.030(2) -0.081(3)
F30C 0.135(4) 0.100(3) 0.121(3) -0.078(3) 0.106(3) -0.086(3)
C31 0.0211(16) 0.0218(19) 0.0255(19) -0.0039(16) -0.0023(14) -0.0052(15)
C32 0.0263(19) 0.027(2) 0.026(2) -0.0012(17) -0.0011(16) -0.0018(17)
C33 0.0291(19) 0.026(2) 0.031(2) 0.0015(17) -0.0052(17) -0.0007(17)
C34 0.0203(17) 0.031(2) 0.035(2) 0.0009(18) -0.0049(16) 0.0026(16)
C35 0.0187(17) 0.030(2) 0.030(2) -0.0021(17) -0.0005(15) -0.0023(16)
C36 0.0192(16) 0.029(2) 0.026(2) -0.0007(16) -0.0025(15) -0.0048(15)
C37 0.042(3) 0.046(3) 0.037(3) 0.010(2) -0.009(2) 0.012(2)
F37A 0.144(4) 0.213(5) 0.0257(17) 0.030(2) 0.017(2) 0.135(4)
F37B 0.143(4) 0.057(2) 0.056(2) 0.0273(18) 0.007(2) 0.019(2)
F37C 0.093(3) 0.138(4) 0.083(3) 0.063(3) -0.056(2) -0.041(3)
C38 0.0193(19) 0.058(3) 0.037(3) -0.004(2) -0.0002(17) 0.0061(19)
F38A 0.0316(15) 0.102(3) 0.062(2) -0.0211(19) 0.0153(14) -0.0201(16)
F38B 0.116(3) 0.084(3) 0.145(4) -0.063(3) 0.089(3) -0.032(3)
F38C 0.055(2) 0.335(8) 0.041(2) 0.060(3) 0.0275(17) 0.097(3)
C39 0.0291(18) 0.0176(18) 0.0195(17) 0.0015(14) 0.0007(15) -0.0008(15)
C40 0.0231(17) 0.027(2) 0.0226(18) 0.0010(16) 0.0001(14) -0.0027(16)
C41 0.036(2) 0.026(2) 0.0176(18) -0.0002(16) -0.0011(16) -0.0043(18)
C42 0.034(2) 0.022(2) 0.026(2) -0.0026(16) 0.0085(17) -0.0013(17)
C43 0.0241(17) 0.021(2) 0.028(2) 0.0031(15) 0.0048(15) 0.0005(15)
C44 0.0294(19) 0.023(2) 0.0228(19) -0.0005(16) 0.0013(15) -0.0049(16)
C45 0.042(2) 0.036(3) 0.027(2) -0.0085(19) 0.0053(19) -0.005(2)
F45A 0.0393(16) 0.107(3) 0.0482(18) -0.0392(19) -0.0071(13) -0.0083(17)
F45B 0.085(2) 0.0358(17) 0.0444(17) -0.0107(13) -0.0004(15) -0.0198(16)
F45C 0.072(2) 0.062(2) 0.0203(13) -0.0007(13) -0.0026(13) -0.0195(16)
C46 0.029(2) 0.028(2) 0.038(2) -0.0016(18) 0.0087(18) -0.0027(17)
F46A 0.0338(14) 0.0637(19) 0.0428(16) 0.0004(14) -0.0025(12) 0.0114(13)
F46B 0.0372(14) 0.0391(17) 0.074(2) -0.0196(15) 0.0156(14) 0.0059(12)
F46C 0.0360(14) 0.0421(17) 0.0639(19) 0.0076(14) 0.0116(13) -0.0094(12)
C47 0.0156(15) 0.023(2) 0.0265(19) -0.0011(16) 0.0001(14) 0.0019(14)
C48 0.0192(16) 0.026(2) 0.0207(18) -0.0009(15) -0.0004(14) 0.0014(15)
C49 0.0175(16) 0.024(2) 0.028(2) 0.0035(16) 0.0004(14) -0.0009(15)
C50 0.0208(17) 0.0181(19) 0.031(2) -0.0019(16) 0.0003(15) -0.0024(15)
C51 0.0217(17) 0.026(2) 0.0242(19) -0.0046(16) 0.0022(15) 0.0017(15)
C52 0.0193(16) 0.026(2) 0.026(2) -0.0014(16) 0.0018(14) 0.0013(15)
C53 0.031(2) 0.027(2) 0.029(2) 0.0018(17) 0.0013(17) -0.0005(17)
F53A 0.0550(17) 0.0420(16) 0.0432(16) 0.0197(13) 0.0072(13) 0.0188(14)
F53B 0.109(3) 0.0381(17) 0.0393(16) -0.0057(13) 0.0365(17) -0.0151(17)
F53C 0.0324(14) 0.073(2) 0.074(2) 0.0422(18) -0.0029(13) -0.0171(14)
C54 0.033(2) 0.028(2) 0.036(2) -0.0043(19) 0.0100(18) -0.0035(18)
F54A 0.0551(17) 0.0522(18) 0.0328(14) -0.0063(13) -0.0127(13) 0.0084(14)
F54B 0.0535(16) 0.0283(14) 0.0387(15) -0.0113(11) 0.0051(12) -0.0039(12)
F54C 0.0582(18) 0.0548(19) 0.0405(15) -0.0184(14) 0.0245(13) -0.0213(15)
C1X 0.053(4) 0.060(4) 0.126(6) -0.043(4) 0.023(4) -0.030(3)
Cl1X 0.0472(8) 0.0976(14) 0.1158(16) -0.0302(12) 0.0029(9) 0.0201(9)
Cl2X 0.0496(10) 0.280(4) 0.0865(15) 0.0034(19) -0.0063(9) 0.0051(15)

loop_
_atom_type_symbol
_atom_type_description
_atom_type_scat_dispersion_real
_atom_type_scat_dispersion_imag
_atom_type_scat_source
C C 0.0033 0.0016 'International Tables Vol C Tables 4.2.6.8 and 6.1.1.4'
H H 0.0000 0.0000 'International Tables Vol C Tables 4.2.6.8 and 6.1.1.4'
B B 0.0013 0.0007 'International Tables Vol C Tables 4.2.6.8 and 6.1.1.4'
Cl Cl 0.1484 0.1585 'International Tables Vol C Tables 4.2.6.8 and 6.1.1.4'
F F 0.0171 0.0103 'International Tables Vol C Tables 4.2.6.8 and 6.1.1.4'
N N 0.0061 0.0033 'International Tables Vol C Tables 4.2.6.8 and 6.1.1.4'
O O 0.0106 0.0060 'International Tables Vol C Tables 4.2.6.8 and 6.1.1.4'
Re Re -1.0185 7.2310 'International Tables Vol C Tables 4.2.6.8 and 6.1.1.4'

loop_
_geom_angle_atom_site_label_1
_geom_angle_atom_site_label_2
_geom_angle_atom_site_label_3
_geom_angle
C1 Re1 N3 95.74(16)
C1 Re1 N1 94.26(16)
N3 Re1 N1 105.04(15)
C1 Re1 N5 95.58(17)
N3 Re1 N5 90.15(16)
N1 Re1 N5 160.96(15)
C1 Re1 N4 92.40(15)
N3 Re1 N4 166.44(14)
N1 Re1 N4 85.09(13)
N5 Re1 N4 78.26(14)
C1 Re1 N2 172.91(16)
N3 Re1 N2 80.77(13)
N1 Re1 N2 80.79(13)
N5 Re1 N2 90.62(14)
N4 Re1 N2 92.22(13)
O1 C1 Re1 177.9(4)
C2 N1 C8 115.3(3)
C2 N1 Re1 125.1(3)
C8 N1 Re1 119.2(2)
C10 N2 C11 110.1(3)
C10 N2 C9 108.3(3)
C11 N2 C9 109.9(3)
C10 N2 Re1 116.8(3)
C11 N2 Re1 106.5(2)
C9 N2 Re1 105.1(2)
C13 N3 C12 114.8(3)
C13 N3 Re1 128.1(3)
C12 N3 Re1 116.9(3)
C19 N4 Re1 169.9(3)
C21 N5 Re1 171.6(4)
C7 C2 C3 116.1(3)
C7 C2 N1 122.1(3)
C3 C2 N1 121.7(4)
F3 C3 C4 118.3(4)
F3 C3 C2 119.8(4)
C4 C3 C2 121.8(4)
F4 C4 C3 120.6(4)
F4 C4 C5 118.7(4)
C3 C4 C5 120.8(4)
F5 C5 C4 121.0(3)
F5 C5 C6 119.7(4)
C4 C5 C6 119.3(4)
F6 C6 C5 119.8(4)
F6 C6 C7 120.8(3)
C5 C6 C7 119.3(4)
F7 C7 C2 119.4(3)
F7 C7 C6 117.9(3)
C2 C7 C6 122.7(3)
N1 C8 C9 109.2(3)
N1 C8 H8A 109.8
C9 C8 H8A 109.8
N1 C8 H8B 109.8
C9 C8 H8B 109.8
H8A C8 H8B 108.3
N2 C9 C8 109.7(3)
N2 C9 H9A 109.7
C8 C9 H9A 109.7
N2 C9 H9B 109.7
C8 C9 H9B 109.7
H9A C9 H9B 108.2
N2 C10 H10A 109.5
N2 C10 H10B 109.5
H10A C10 H10B 109.5
N2 C10 H10C 109.5
H10A C10 H10C 109.5
H10B C10 H10C 109.5
N2 C11 C12 108.0(4)
N2 C11 H11A 110.1
C12 C11 H11A 110.1
N2 C11 H11B 110.1
C12 C11 H11B 110.1
H11A C11 H11B 108.4
N3 C12 C11 107.7(4)
N3 C12 H12A 110.2
C11 C12 H12A 110.2
N3 C12 H12B 110.2
C11 C12 H12B 110.2
H12A C12 H12B 108.5
C14 C13 C18 116.8(4)
C14 C13 N3 123.7(4)
C18 C13 N3 119.5(4)
F14 C14 C13 120.3(4)
F14 C14 C15 117.9(4)
C13 C14 C15 121.8(4)
F15 C15 C16 120.1(4)
F15 C15 C14 119.9(4)
C16 C15 C14 120.0(4)
F16 C16 C17 120.7(5)
F16 C16 C15 119.3(4)
C17 C16 C15 120.0(4)
F17 C17 C16 120.1(4)
F17 C17 C18 121.0(5)
C16 C17 C18 119.0(4)
F18 C18 C13 120.0(4)
F18 C18 C17 117.4(4)
C13 C18 C17 122.5(4)
N4 C19 C20 178.0(5)
C19 C20 H20A 109.5
C19 C20 H20B 109.5
H20A C20 H20B 109.5
C19 C20 H20C 109.5
H20A C20 H20C 109.5
H20B C20 H20C 109.5
N5 C21 C22 169.6(6)
C21 C22 H22A 109.5
C21 C22 H22B 109.5
H22A C22 H22B 109.5
C21 C22 H22C 109.5
H22A C22 H22C 109.5
H22B C22 H22C 109.5
C23 B1 C39 103.4(3)
C23 B1 C31 113.8(3)
C39 B1 C31 114.6(3)
C23 B1 C47 111.9(3)
C39 B1 C47 111.1(3)
C31 B1 C47 102.3(3)
C24 C23 C28 114.9(4)
C24 C23 B1 121.5(3)
C28 C23 B1 123.2(3)
C25 C24 C23 123.0(4)
C25 C24 H24 118.5
C23 C24 H24 118.5
C26 C25 C24 120.9(4)
C26 C25 C29 120.6(4)
C24 C25 C29 118.5(4)
C25 C26 C27 117.6(4)
C25 C26 H26 121.2
C27 C26 H26 121.2
C28 C27 C26 121.3(4)
C28 C27 C30 119.6(4)
C26 C27 C30 119.1(4)
C27 C28 C23 122.2(4)
C27 C28 H28 118.9
C23 C28 H28 118.9
F29A C29 F29B 106.4(4)
F29A C29 F29C 106.8(4)
F29B C29 F29C 104.7(4)
F29A C29 C25 113.5(4)
F29B C29 C25 112.1(3)
F29C C29 C25 112.7(4)
F30C C30 F30B 107.2(5)
F30C C30 F30A 102.4(4)
F30B C30 F30A 104.0(4)
F30C C30 C27 113.6(4)
F30B C30 C27 115.1(4)
F30A C30 C27 113.3(4)
C32 C31 C36 116.0(3)
C32 C31 B1 122.9(3)
C36 C31 B1 120.5(3)
C31 C32 C33 122.1(4)
C31 C32 H32 119.0
C33 C32 H32 119.0
C34 C33 C32 120.7(4)
C34 C33 C37 119.2(4)
C32 C33 C37 120.0(4)
C33 C34 C35 118.9(4)
C33 C34 H34 120.6
C35 C34 H34 120.6
C34 C35 C36 120.1(4)
C34 C35 C38 119.5(4)
C36 C35 C38 120.3(4)
C35 C36 C31 122.1(4)
C35 C36 H36 118.9
C31 C36 H36 118.9
F37A C37 F37C 109.4(5)
F37A C37 F37B 105.1(5)
F37C C37 F37B 101.2(4)
F37A C37 C33 116.0(4)
F37C C37 C33 112.2(4)
F37B C37 C33 111.6(4)
F38C C38 F38A 108.8(5)
F38C C38 F38B 105.5(5)
F38A C38 F38B 101.8(4)
F38C C38 C35 115.1(4)
F38A C38 C35 113.2(4)
F38B C38 C35 111.4(4)
C44 C39 C40 116.1(3)
C44 C39 B1 119.8(3)
C40 C39 B1 123.7(3)
C41 C40 C39 121.8(4)
C41 C40 H40 119.1
C39 C40 H40 119.1
C42 C41 C40 120.7(4)
C42 C41 C45 118.6(4)
C40 C41 C45 120.7(4)
C43 C42 C41 118.7(4)
C43 C42 H42 120.6
C41 C42 H42 120.6
C42 C43 C44 120.7(4)
C42 C43 C46 120.7(4)
C44 C43 C46 118.7(4)
C43 C44 C39 122.0(4)
C43 C44 H44 119.0
C39 C44 H44 119.0
F45A C45 F45C 107.7(4)
F45A C45 F45B 106.7(4)
F45C C45 F45B 105.4(4)
F45A C45 C41 112.5(4)
F45C C45 C41 112.1(4)
F45B C45 C41 112.1(4)
F46B C46 F46A 106.9(4)
F46B C46 F46C 106.3(3)
F46A C46 F46C 106.1(4)
F46B C46 C43 112.2(4)
F46A C46 C43 112.7(3)
F46C C46 C43 112.3(4)
C48 C47 C52 116.3(4)
C48 C47 B1 121.4(3)
C52 C47 B1 122.0(3)
C49 C48 C47 122.5(4)
C49 C48 H48 118.8
C47 C48 H48 118.8
C48 C49 C50 120.4(3)
C48 C49 C53 121.3(4)
C50 C49 C53 118.3(3)
C51 C50 C49 118.6(4)
C51 C50 H50 120.7
C49 C50 H50 120.7
C50 C51 C52 120.3(4)
C50 C51 C54 119.8(4)
C52 C51 C54 119.7(4)
C51 C52 C47 121.9(4)
C51 C52 H52 119.0
C47 C52 H52 119.0
F53A C53 F53B 106.8(3)
F53A C53 F53C 105.0(3)
F53B C53 F53C 105.6(4)
F53A C53 C49 113.3(3)
F53B C53 C49 113.8(3)
F53C C53 C49 111.6(3)
F54C C54 F54B 107.0(3)
F54C C54 F54A 105.4(4)
F54B C54 F54A 105.0(3)
F54C C54 C51 113.8(3)
F54B C54 C51 112.7(4)
F54A C54 C51 112.2(3)
Cl1X C1X Cl2X 110.1(4)
Cl1X C1X H1X1 109.6
Cl2X C1X H1X1 109.6
Cl1X C1X H1X2 109.6
Cl2X C1X H1X2 109.6
H1X1 C1X H1X2 108.1

loop_
_geom_bond_atom_site_label_1
_geom_bond_atom_site_label_2
_geom_bond_distance
Re1 C1 1.867(4)
Re1 N3 1.928(3)
Re1 N1 1.932(3)
Re1 N5 2.120(4)
Re1 N4 2.167(3)
Re1 N2 2.220(3)
C1 O1 1.166(5)
N1 C2 1.408(5)
N1 C8 1.476(5)
N2 C10 1.484(5)
N2 C11 1.499(6)
N2 C9 1.499(5)
N3 C13 1.421(5)
N3 C12 1.475(5)
N4 C19 1.136(5)
N5 C21 1.133(5)
C2 C7 1.384(6)
C2 C3 1.397(6)
C3 F3 1.340(5)
C3 C4 1.364(6)
C4 F4 1.354(4)
C4 C5 1.375(6)
C5 F5 1.341(4)
C5 C6 1.375(5)
C6 F6 1.333(4)
C6 C7 1.384(5)
C7 F7 1.348(4)
C8 C9 1.519(6)
C8 H8A 0.9900
C8 H8B 0.9900
C9 H9A 0.9900
C9 H9B 0.9900
C10 H10A 0.9800
C10 H10B 0.9800
C10 H10C 0.9800
C11 C12 1.516(6)
C11 H11A 0.9900
C11 H11B 0.9900
C12 H12A 0.9900
C12 H12B 0.9900
C13 C14 1.376(6)
C13 C18 1.384(6)
C14 F14 1.342(5)
C14 C15 1.390(6)
C15 F15 1.336(5)
C15 C16 1.375(7)
C16 F16 1.339(5)
C16 C17 1.370(7)
C17 F17 1.333(5)
C17 C18 1.393(6)
C18 F18 1.331(5)
C19 C20 1.452(6)
C20 H20A 0.9800
C20 H20B 0.9800
C20 H20C 0.9800
C21 C22 1.433(7)
C22 H22A 0.9800
C22 H22B 0.9800
C22 H22C 0.9800
B1 C23 1.628(6)
B1 C39 1.637(6)
B1 C31 1.642(6)
B1 C47 1.645(6)
C23 C24 1.400(5)
C23 C28 1.407(5)
C24 C25 1.392(6)
C24 H24 0.9500
C25 C26 1.378(6)
C25 C29 1.500(6)
C26 C27 1.394(6)
C26 H26 0.9500
C27 C28 1.387(5)
C27 C30 1.484(6)
C28 H28 0.9500
C29 F29A 1.319(5)
C29 F29B 1.333(5)
C29 F29C 1.335(5)
C30 F30C 1.292(5)
C30 F30B 1.295(6)
C30 F30A 1.334(6)
C31 C32 1.392(5)
C31 C36 1.399(5)
C32 C33 1.393(5)
C32 H32 0.9500
C33 C34 1.373(6)
C33 C37 1.498(6)
C34 C35 1.384(6)
C34 H34 0.9500
C35 C36 1.394(5)
C35 C38 1.494(6)
C36 H36 0.9500
C37 F37A 1.263(6)
C37 F37C 1.320(6)
C37 F37B 1.327(6)
C38 F38C 1.264(6)
C38 F38A 1.309(5)
C38 F38B 1.333(6)
C39 C44 1.398(5)
C39 C40 1.404(5)
C40 C41 1.388(5)
C40 H40 0.9500
C41 C42 1.386(6)
C41 C45 1.501(6)
C42 C43 1.376(6)
C42 H42 0.9500
C43 C44 1.393(5)
C43 C46 1.502(6)
C44 H44 0.9500
C45 F45A 1.322(5)
C45 F45C 1.329(5)
C45 F45B 1.336(5)
C46 F46B 1.336(5)
C46 F46A 1.336(5)
C46 F46C 1.339(5)
C47 C48 1.387(5)
C47 C52 1.401(5)
C48 C49 1.381(5)
C48 H48 0.9500
C49 C50 1.392(5)
C49 C53 1.500(5)
C50 C51 1.383(5)
C50 H50 0.9500
C51 C52 1.391(5)
C51 C54 1.490(6)
C52 H52 0.9500
C53 F53A 1.319(5)
C53 F53B 1.329(5)
C53 F53C 1.348(5)
C54 F54C 1.335(5)
C54 F54B 1.343(5)
C54 F54A 1.349(5)
C1X Cl1X 1.730(8)
C1X Cl2X 1.775(8)
C1X H1X1 0.9900
C1X H1X2 0.9900

loop_
_geom_torsion_atom_site_label_1
_geom_torsion_atom_site_label_2
_geom_torsion_atom_site_label_3
_geom_torsion_atom_site_label_4
_geom_torsion
N3 Re1 C1 O1 60(11)
N1 Re1 C1 O1 -46(11)
N5 Re1 C1 O1 150(11)
N4 Re1 C1 O1 -131(11)
N2 Re1 C1 O1 0(12)
C1 Re1 N1 C2 -10.8(3)
N3 Re1 N1 C2 -107.9(3)
N5 Re1 N1 C2 110.2(5)
N4 Re1 N1 C2 81.2(3)
N2 Re1 N1 C2 174.3(3)
C1 Re1 N1 C8 176.0(3)
N3 Re1 N1 C8 78.9(3)
N5 Re1 N1 C8 -63.0(6)
N4 Re1 N1 C8 -91.9(3)
N2 Re1 N1 C8 1.1(3)
C1 Re1 N2 C10 170.6(11)
N3 Re1 N2 C10 109.6(3)
N1 Re1 N2 C10 -143.3(3)
N5 Re1 N2 C10 19.6(3)
N4 Re1 N2 C10 -58.7(3)
C1 Re1 N2 C11 47.2(13)
N3 Re1 N2 C11 -13.7(3)
N1 Re1 N2 C11 93.3(3)
N5 Re1 N2 C11 -103.8(3)
N4 Re1 N2 C11 177.9(3)
C1 Re1 N2 C9 -69.4(13)
N3 Re1 N2 C9 -130.4(3)
N1 Re1 N2 C9 -23.3(3)
N5 Re1 N2 C9 139.6(3)
N4 Re1 N2 C9 61.3(3)
C1 Re1 N3 C13 -12.9(4)
N1 Re1 N3 C13 83.1(4)
N5 Re1 N3 C13 -108.6(4)
N4 Re1 N3 C13 -139.6(5)
N2 Re1 N3 C13 160.8(4)
C1 Re1 N3 C12 172.2(3)
N1 Re1 N3 C12 -91.8(3)
N5 Re1 N3 C12 76.6(3)
N4 Re1 N3 C12 45.6(8)
N2 Re1 N3 C12 -14.0(3)
C1 Re1 N4 C19 106.4(19)
N3 Re1 N4 C19 -126.7(18)
N1 Re1 N4 C19 12.3(19)
N5 Re1 N4 C19 -158.4(19)
N2 Re1 N4 C19 -68.2(19)
C1 Re1 N5 C21 -42(3)
N3 Re1 N5 C21 54(3)
N1 Re1 N5 C21 -163(2)
N4 Re1 N5 C21 -133(3)
N2 Re1 N5 C21 135(3)
C8 N1 C2 C7 66.8(5)
Re1 N1 C2 C7 -106.6(4)
C8 N1 C2 C3 -117.0(4)
Re1 N1 C2 C3 69.6(5)
C7 C2 C3 F3 -179.8(4)
N1 C2 C3 F3 3.7(6)
C7 C2 C3 C4 2.0(6)
N1 C2 C3 C4 -174.4(4)
F3 C3 C4 F4 0.7(7)
C2 C3 C4 F4 178.9(4)
F3 C3 C4 C5 -179.2(4)
C2 C3 C4 C5 -1.1(7)
F4 C4 C5 F5 -1.5(6)
C3 C4 C5 F5 178.4(4)
F4 C4 C5 C6 180.0(4)
C3 C4 C5 C6 -0.1(7)
F5 C5 C6 F6 -0.2(6)
C4 C5 C6 F6 178.4(4)
F5 C5 C6 C7 -178.4(3)
C4 C5 C6 C7 0.2(6)
C3 C2 C7 F7 -179.0(4)
N1 C2 C7 F7 -2.6(6)
C3 C2 C7 C6 -1.9(6)
N1 C2 C7 C6 174.5(4)
F6 C6 C7 F7 -0.2(5)
C5 C6 C7 F7 178.0(3)
F6 C6 C7 C2 -177.3(4)
C5 C6 C7 C2 0.9(6)
C2 N1 C8 C9 -152.3(4)
Re1 N1 C8 C9 21.5(5)
C10 N2 C9 C8 166.1(4)
C11 N2 C9 C8 -73.6(4)
Re1 N2 C9 C8 40.6(4)
N1 C8 C9 N2 -41.6(5)
C10 N2 C11 C12 -90.3(4)
C9 N2 C11 C12 150.5(4)
Re1 N2 C11 C12 37.1(4)
C13 N3 C12 C11 -136.5(4)
Re1 N3 C12 C11 39.1(5)
N2 C11 C12 N3 -49.0(5)
C12 N3 C13 C14 -115.9(5)
Re1 N3 C13 C14 69.2(5)
C12 N3 C13 C18 65.8(5)
Re1 N3 C13 C18 -109.2(4)
C18 C13 C14 F14 -180.0(4)
N3 C13 C14 F14 1.7(6)
C18 C13 C14 C15 1.1(6)
N3 C13 C14 C15 -177.3(4)
F14 C14 C15 F15 1.8(7)
C13 C14 C15 F15 -179.2(4)
F14 C14 C15 C16 179.7(4)
C13 C14 C15 C16 -1.3(7)
F15 C15 C16 F16 -1.7(7)
C14 C15 C16 F16 -179.6(4)
F15 C15 C16 C17 178.7(4)
C14 C15 C16 C17 0.9(7)
F16 C16 C17 F17 0.4(7)
C15 C16 C17 F17 179.9(4)
F16 C16 C17 C18 -179.8(4)
C15 C16 C17 C18 -0.3(7)
C14 C13 C18 F18 -179.5(4)
N3 C13 C18 F18 -1.1(6)
C14 C13 C18 C17 -0.4(6)
N3 C13 C18 C17 178.0(4)
F17 C17 C18 F18 -1.0(6)
C16 C17 C18 F18 179.1(4)
F17 C17 C18 C13 179.9(4)
C16 C17 C18 C13 0.0(7)
Re1 N4 C19 C20 -73(15)
Re1 N5 C21 C22 175(2)
C39 B1 C23 C24 -79.2(4)
C31 B1 C23 C24 155.8(3)
C47 B1 C23 C24 40.5(5)
C39 B1 C23 C28 92.8(4)
C31 B1 C23 C28 -32.2(5)
C47 B1 C23 C28 -147.6(3)
C28 C23 C24 C25 -0.3(6)
B1 C23 C24 C25 172.3(4)
C23 C24 C25 C26 2.1(6)
C23 C24 C25 C29 -176.8(4)
C24 C25 C26 C27 -1.5(6)
C29 C25 C26 C27 177.3(4)
C25 C26 C27 C28 -0.6(6)
C25 C26 C27 C30 178.8(4)
C26 C27 C28 C23 2.5(6)
C30 C27 C28 C23 -176.9(4)
C24 C23 C28 C27 -1.9(5)
B1 C23 C28 C27 -174.4(4)
C26 C25 C29 F29A 122.0(4)
C24 C25 C29 F29A -59.2(5)
C26 C25 C29 F29B -117.4(5)
C24 C25 C29 F29B 61.4(5)
C26 C25 C29 F29C 0.5(6)
C24 C25 C29 F29C 179.3(4)
C28 C27 C30 F30C 99.7(5)
C26 C27 C30 F30C -79.7(6)
C28 C27 C30 F30B -24.4(6)
C26 C27 C30 F30B 156.2(4)
C28 C27 C30 F30A -144.0(4)
C26 C27 C30 F30A 36.6(6)
C23 B1 C31 C32 156.3(4)
C39 B1 C31 C32 37.5(5)
C47 B1 C31 C32 -82.8(4)
C23 B1 C31 C36 -32.9(5)
C39 B1 C31 C36 -151.7(3)
C47 B1 C31 C36 88.0(4)
C36 C31 C32 C33 1.3(6)
B1 C31 C32 C33 172.5(4)
C31 C32 C33 C34 0.1(6)
C31 C32 C33 C37 -179.0(4)
C32 C33 C34 C35 -1.2(6)
C37 C33 C34 C35 177.9(4)
C33 C34 C35 C36 0.9(6)
C33 C34 C35 C38 -178.5(4)
C34 C35 C36 C31 0.6(6)
C38 C35 C36 C31 180.0(4)
C32 C31 C36 C35 -1.6(6)
B1 C31 C36 C35 -173.1(4)
C34 C33 C37 F37A 172.4(5)
C32 C33 C37 F37A -8.5(7)
C34 C33 C37 F37C 45.6(6)
C32 C33 C37 F37C -135.2(5)
C34 C33 C37 F37B -67.3(6)
C32 C33 C37 F37B 111.9(5)
C34 C35 C38 F38C -176.9(5)
C36 C35 C38 F38C 3.7(7)
C34 C35 C38 F38A -50.8(6)
C36 C35 C38 F38A 129.8(4)
C34 C35 C38 F38B 63.2(6)
C36 C35 C38 F38B -116.2(5)
C23 B1 C39 C44 74.9(4)
C31 B1 C39 C44 -160.6(3)
C47 B1 C39 C44 -45.3(5)
C23 B1 C39 C40 -97.4(4)
C31 B1 C39 C40 27.1(5)
C47 B1 C39 C40 142.4(4)
C44 C39 C40 C41 1.1(6)
B1 C39 C40 C41 173.7(4)
C39 C40 C41 C42 -2.2(6)
C39 C40 C41 C45 177.2(4)
C40 C41 C42 C43 0.7(6)
C45 C41 C42 C43 -178.7(4)
C41 C42 C43 C44 1.9(6)
C41 C42 C43 C46 -178.5(4)
C42 C43 C44 C39 -3.1(6)
C46 C43 C44 C39 177.3(4)
C40 C39 C44 C43 1.5(6)
B1 C39 C44 C43 -171.4(4)
C42 C41 C45 F45A -179.6(4)
C40 C41 C45 F45A 1.0(6)
C42 C41 C45 F45C 58.9(5)
C40 C41 C45 F45C -120.5(4)
C42 C41 C45 F45B -59.4(5)
C40 C41 C45 F45B 121.2(4)
C42 C43 C46 F46B 19.8(5)
C44 C43 C46 F46B -160.6(4)
C42 C43 C46 F46A 140.5(4)
C44 C43 C46 F46A -39.9(5)
C42 C43 C46 F46C -99.8(5)
C44 C43 C46 F46C 79.8(5)
C23 B1 C47 C48 -152.9(3)
C39 B1 C47 C48 -37.9(5)
C31 B1 C47 C48 84.9(4)
C23 B1 C47 C52 34.4(5)
C39 B1 C47 C52 149.4(3)
C31 B1 C47 C52 -87.8(4)
C52 C47 C48 C49 0.7(5)
B1 C47 C48 C49 -172.4(3)
C47 C48 C49 C50 -0.1(6)
C47 C48 C49 C53 179.3(4)
C48 C49 C50 C51 -0.7(5)
C53 C49 C50 C51 179.9(4)
C49 C50 C51 C52 0.8(6)
C49 C50 C51 C54 -175.4(3)
C50 C51 C52 C47 -0.3(6)
C54 C51 C52 C47 175.9(3)
C48 C47 C52 C51 -0.5(5)
B1 C47 C52 C51 172.6(3)
C48 C49 C53 F53A -116.7(4)
C50 C49 C53 F53A 62.7(5)
C48 C49 C53 F53B 5.6(5)
C50 C49 C53 F53B -174.9(3)
C48 C49 C53 F53C 125.0(4)
C50 C49 C53 F53C -55.5(5)
C50 C51 C54 F54C -148.1(4)
C52 C51 C54 F54C 35.7(5)
C50 C51 C54 F54B -26.0(5)
C52 C51 C54 F54B 157.8(3)
C50 C51 C54 F54A 92.2(5)
C52 C51 C54 F54A -84.0(4)
